data_7037391
loop_
_publ_author_name
'Ye, Qiong'
'Wang, Hui-Ting'
'Zhou, Lin'
'Kong, Li-Hui'
'Ye, Heng-Yun'
'Fu, Da-Wei'
'Zhang, Yi'

_publ_section_title
;
 Phase transition metal-crown ether coordination compounds tuned by metal
 ions.
;
_journal_issue 3
_journal_name_full 'Dalton transactions (Cambridge, England : 2003)'
_journal_page_first 1000
_journal_page_last 1006
_journal_paper_doi 10.1039/c5dt02631h
_journal_volume 45
_journal_year 2016
_chemical_formula_moiety 'C10 H20 Bi Cl3 O5'
_chemical_formula_sum 'C10 H20 Bi Cl3 O5'
_chemical_formula_weight 535.59
_chemical_name_systematic
; 
 ? 
;
_space_group_IT_number 33
_symmetry_cell_setting orthorhombic
_symmetry_space_group_name_Hall 'P 2c -2n'
_symmetry_space_group_name_H-M 'P n a 21'
_atom_sites_solution_hydrogens geom
_atom_sites_solution_primary direct
_atom_sites_solution_secondary difmap
_audit_creation_method SHELXL-97
_audit_update_record
;
2015-04-07 deposited with the CCDC.
2015-11-16 downloaded from the CCDC.
;
_cell_angle_alpha 90.00
_cell_angle_beta 90.00
_cell_angle_gamma 90.00
_cell_formula_units_Z 4
_cell_length_a 16.212(11)
_cell_length_b 7.772(5)
_cell_length_c 13.389(9)
_cell_measurement_temperature 293(2)
_cell_measurement_theta_max 27.42
_cell_measurement_theta_min 2.51
_cell_volume 1687.0(19)
_computing_cell_refinement '<i>CrystalClear</i> (Rigaku, 2005)'
_computing_data_collection '<i>CrystalClear</i> (Rigaku, 2005)'
_computing_data_reduction '<i>CrystalClear</i> (Rigaku, 2005)'
_computing_molecular_graphics '<i>SHELXTL</i> (Sheldrick, 2008)'
_computing_publication_material '<i>PRPKAPPA</i> (Ferguson, 1999)'
_computing_structure_refinement '<i>SHELXL-97</i> (Sheldrick, 2008)'
_computing_structure_solution '<i>SHELXS-97</i> (Sheldrick, 2008)'
_diffrn_ambient_temperature 293(2)
_diffrn_measured_fraction_theta_full 0.997
_diffrn_measured_fraction_theta_max 0.997
_diffrn_measurement_device_type 'Mercury2 (2x2 bin mode)'
_diffrn_measurement_method CCD_Profile_fitting
_diffrn_radiation_monochromator graphite
_diffrn_radiation_source 'fine-focus sealed tube'
_diffrn_radiation_type MoK\a
_diffrn_radiation_wavelength 0.71073
_diffrn_reflns_av_R_equivalents 0.0610
_diffrn_reflns_av_sigmaI/netI 0.0818
_diffrn_reflns_limit_h_max 19
_diffrn_reflns_limit_h_min -20
_diffrn_reflns_limit_k_max 5
_diffrn_reflns_limit_k_min -10
_diffrn_reflns_limit_l_max 17
_diffrn_reflns_limit_l_min -16
_diffrn_reflns_number 8659
_diffrn_reflns_theta_full 27.42
_diffrn_reflns_theta_max 27.42
_diffrn_reflns_theta_min 2.51
_exptl_absorpt_coefficient_mu 10.937
_exptl_absorpt_correction_T_max 0.2183
_exptl_absorpt_correction_T_min 0.2183
_exptl_absorpt_correction_type multi-scan
_exptl_absorpt_process_details '<i>CrystalClear</i> (Rigaku, 2005)'
_exptl_crystal_colour Light-yellow
_exptl_crystal_density_diffrn 2.109
_exptl_crystal_density_method 'not measured'
_exptl_crystal_description block
_exptl_crystal_F_000 1016
_exptl_crystal_size_max 0.20
_exptl_crystal_size_mid 0.20
_exptl_crystal_size_min 0.20
_refine_diff_density_max 1.629
_refine_diff_density_min -1.077
_refine_diff_density_rms 0.212
_refine_ls_abs_structure_details 'Flack H D (1983), Acta Cryst. A39, 876-881'
_refine_ls_abs_structure_Flack 0.47(3)
_refine_ls_extinction_coef 0.0036(4)
_refine_ls_extinction_expression Fc^*^=kFc[1+0.001xFc^2^\l^3^/sin(2\q)]^-1/4^
_refine_ls_extinction_method SHELXL
_refine_ls_goodness_of_fit_ref 1.064
_refine_ls_hydrogen_treatment mixed
_refine_ls_matrix_type full
_refine_ls_number_parameters 174
_refine_ls_number_reflns 3762
_refine_ls_number_restraints 121
_refine_ls_restrained_S_all 1.049
_refine_ls_R_factor_all 0.0895
_refine_ls_R_factor_gt 0.0670
_refine_ls_shift/su_max 0.037
_refine_ls_shift/su_mean 0.003
_refine_ls_structure_factor_coef Fsqd
_refine_ls_weighting_details 'calc w=1/[\s^2^(Fo^2^)+(0.0935P)^2^+0.0000P] where P=(Fo^2^+2Fc^2^)/3'
_refine_ls_weighting_scheme calc
_refine_ls_wR_factor_gt 0.1686
_refine_ls_wR_factor_ref 0.1926
_reflns_number_gt 2755
_reflns_number_total 3762
_reflns_threshold_expression >2sigma(I)
_cod_data_source_file c5dt02631h2.cif
_cod_data_source_block 1
_cod_depositor_comments
;
The following automatic conversions were performed:

'_symmetry_cell_setting' value 'Orthorhombic' changed to
'orthorhombic' according to
/usr/data/users/saulius/crontab/automatic-downloads/rss-feeds/RSC/lib/dictionaries/cif_core.dic
dictionary named 'cif_core.dic' version 2.4.2 from 2011-04-26.

Automatic conversion script
Id: cif_fix_values 4268 2015-11-12 08:31:59Z antanas 

 Adding full bibliography for 7037390--7037395.cif.
;
_cod_original_cell_volume 1687(2)
_cod_database_code 7037391

loop_
_symmetry_equiv_pos_as_xyz
'x, y, z'
'-x, -y, z+1/2'
'x+1/2, -y+1/2, z'
'-x+1/2, y+1/2, z+1/2'

loop_
_atom_site_label
_atom_site_type_symbol
_atom_site_fract_x
_atom_site_fract_y
_atom_site_fract_z
_atom_site_U_iso_or_equiv
_atom_site_adp_type
_atom_site_occupancy
_atom_site_symmetry_multiplicity
_atom_site_calc_flag
_atom_site_refinement_flags
C1 C 0.4183(2) -0.1281(4) 0.7742(3) 0.1688(7) Uani 1 1 d DU
H1A H 0.4613 -0.1881 0.8107 0.203 Uiso 1 1 calc R
H1B H 0.3853 -0.2119 0.7385 0.203 Uiso 1 1 calc R
C2 C 0.36752(12) -0.0273(6) 0.8414(3) 0.1688(7) Uani 1 1 d DU
H2A H 0.3419 -0.1068 0.8878 0.203 Uiso 1 1 calc R
H2B H 0.4043 0.0451 0.8802 0.203 Uiso 1 1 calc R
C3 C 0.23055(14) -0.0240(6) 0.7966(6) 0.1686(7) Uani 1 1 d DU
H3A H 0.2091 -0.0409 0.8635 0.202 Uiso 1 1 calc R
H3B H 0.2461 -0.1360 0.7707 0.202 Uiso 1 1 calc R
C4 C 0.1654(3) 0.0458(19) 0.73438(18) 0.1685(7) Uani 1 1 d DU
H4A H 0.1151 -0.0216 0.7370 0.202 Uiso 1 1 calc R
H4B H 0.1538 0.1657 0.7485 0.202 Uiso 1 1 calc R
C5 C 0.1566(2) 0.0770(11) 0.56387(14) 0.1683(7) Uani 1 1 d DU
H5A H 0.1557 0.2013 0.5573 0.202 Uiso 1 1 calc R
H5B H 0.1009 0.0347 0.5732 0.202 Uiso 1 1 calc R
C6 C 0.19686(15) -0.0046(8) 0.4795(4) 0.1682(7) Uani 1 1 d DU
H6A H 0.2134 -0.1209 0.4966 0.202 Uiso 1 1 calc R
H6B H 0.1597 -0.0097 0.4228 0.202 Uiso 1 1 calc R
C7 C 0.31942(15) -0.0074(7) 0.3930(3) 0.1681(7) Uani 1 1 d DU
H7A H 0.3424 0.0692 0.3430 0.202 Uiso 1 1 calc R
H7B H 0.2823 -0.0842 0.3578 0.202 Uiso 1 1 calc R
C8 C 0.3873(2) -0.1133(7) 0.4274(4) 0.1681(7) Uani 1 1 d DU
H8A H 0.3646 -0.2219 0.4502 0.202 Uiso 1 1 calc R
H8B H 0.4222 -0.1383 0.3703 0.202 Uiso 1 1 calc R
C9 C 0.4849(3) -0.1918(5) 0.5435(3) 0.1684(7) Uani 1 1 d DU
H9A H 0.5340 -0.2177 0.5051 0.202 Uiso 1 1 calc R
H9B H 0.4514 -0.2942 0.5523 0.202 Uiso 1 1 calc R
C10 C 0.5020(3) -0.1022(9) 0.6362(2) 0.1686(7) Uani 1 1 d DU
H10A H 0.5276 -0.1898 0.6775 0.202 Uiso 1 1 calc R
H10B H 0.5462 -0.0240 0.6185 0.202 Uiso 1 1 calc R
O1 O 0.4535(7) -0.0046(5) 0.7063(6) 0.1687(7) Uani 1 1 d DU
O2 O 0.3033(3) 0.0818(7) 0.8026(12) 0.1687(7) Uani 1 1 d DU
O3 O 0.2107(4) 0.0219(18) 0.6429(3) 0.1685(7) Uani 1 1 d DU
O4 O 0.2681(5) 0.0982(8) 0.4558(10) 0.1681(7) Uani 1 1 d DU
O5 O 0.4393(8) -0.0469(6) 0.5056(8) 0.1682(7) Uani 1 1 d DU
Bi1 Bi 0.36008(3) 0.23260(6) 0.6143(5) 0.0528(2) Uani 1 1 d D
Cl1 Cl 0.2568(2) 0.4770(5) 0.6144(8) 0.0921(14) Uani 1 1 d .
Cl2 Cl 0.4435(4) 0.3794(9) 0.4744(6) 0.083(2) Uani 1 1 d .
Cl3 Cl 0.4434(4) 0.3871(10) 0.7416(7) 0.091(3) Uani 1 1 d .

loop_
_atom_site_aniso_label
_atom_site_aniso_U_11
_atom_site_aniso_U_22
_atom_site_aniso_U_33
_atom_site_aniso_U_23
_atom_site_aniso_U_13
_atom_site_aniso_U_12
C1 0.2331(11) 0.1049(11) 0.1683(11) -0.0178(11) -0.0699(11) 0.0315(11)
C2 0.2331(11) 0.1049(11) 0.1683(11) -0.0177(11) -0.0697(11) 0.0310(11)
C3 0.2328(11) 0.1048(11) 0.1682(11) -0.0180(11) -0.0695(11) 0.0305(11)
C4 0.2326(11) 0.1048(11) 0.1682(11) -0.0181(11) -0.0699(11) 0.0303(11)
C5 0.2324(11) 0.1045(11) 0.1679(11) -0.0179(11) -0.0707(11) 0.0304(11)
C6 0.2325(11) 0.1044(11) 0.1677(11) -0.0178(11) -0.0710(11) 0.0306(11)
C7 0.2328(11) 0.1041(11) 0.1675(11) -0.0178(11) -0.0707(11) 0.0314(11)
C8 0.2329(12) 0.1041(11) 0.1674(12) -0.0179(11) -0.0705(12) 0.0318(11)
C9 0.2329(11) 0.1046(11) 0.1678(11) -0.0178(11) -0.0702(11) 0.0322(11)
C10 0.2329(11) 0.1048(11) 0.1680(11) -0.0178(11) -0.0702(11) 0.0322(11)
O1 0.2331(12) 0.1049(12) 0.1682(12) -0.0177(12) -0.0702(12) 0.0320(12)
O2 0.2329(12) 0.1048(12) 0.1683(12) -0.0179(12) -0.0695(12) 0.0307(12)
O3 0.2325(12) 0.1047(12) 0.1681(12) -0.0180(12) -0.0703(12) 0.0302(12)
O4 0.2327(12) 0.1042(12) 0.1675(12) -0.0177(12) -0.0710(12) 0.0308(12)
O5 0.2330(12) 0.1042(12) 0.1675(12) -0.0179(12) -0.0701(12) 0.0322(12)
Bi1 0.0543(3) 0.0438(3) 0.0604(3) 0.0001(11) 0.0047(8) 0.00028(18)
Cl1 0.091(3) 0.080(3) 0.106(3) -0.010(5) -0.041(5) 0.032(2)
Cl2 0.115(5) 0.075(5) 0.059(3) 0.011(3) 0.000(3) 0.001(4)
Cl3 0.086(4) 0.092(6) 0.094(5) -0.003(4) -0.051(4) -0.028(3)

loop_
_atom_type_symbol
_atom_type_description
_atom_type_scat_dispersion_real
_atom_type_scat_dispersion_imag
_atom_type_scat_source
C C 0.0033 0.0016 'International Tables Vol C Tables 4.2.6.8 and 6.1.1.4'
H H 0.0000 0.0000 'International Tables Vol C Tables 4.2.6.8 and 6.1.1.4'
O O 0.0106 0.0060 'International Tables Vol C Tables 4.2.6.8 and 6.1.1.4'
Cl Cl 0.1484 0.1585 'International Tables Vol C Tables 4.2.6.8 and 6.1.1.4'
Bi Bi -4.1077 10.2566 'International Tables Vol C Tables 4.2.6.8 and 6.1.1.4'

loop_
_geom_angle_atom_site_label_1
_geom_angle_atom_site_label_2
_geom_angle_atom_site_label_3
_geom_angle
O1 C1 C2 104.9(4)
O2 C2 C1 120.3(7)
O2 C3 C4 114.5(6)
O3 C4 C3 94.0(5)
O3 C5 C6 99.7(5)
O4 C6 C5 106.8(4)
O4 C7 C8 125.3(7)
O5 C8 C7 118.1(5)
O5 C9 C10 91.4(5)
O1 C10 C9 134.9(7)
C10 O1 C1 106.03(11)
C10 O1 Bi1 111.8(6)
C1 O1 Bi1 121.6(6)
C2 O2 C3 106.03(11)
C4 O3 C5 106.03(11)
C7 O4 C6 106.03(11)
C8 O5 C9 106.02(11)
Cl3 Bi1 Cl1 89.8(2)
Cl3 Bi1 Cl2 89.95(16)
Cl1 Bi1 Cl2 90.9(2)
Cl3 Bi1 O1 73.2(3)
Cl1 Bi1 O1 152.6(3)
Cl2 Bi1 O1 110.0(2)

loop_
_geom_bond_atom_site_label_1
_geom_bond_atom_site_label_2
_geom_bond_distance
C1 O1 1.4398(12)
C1 C2 1.4500(12)
C2 O2 1.4398(12)
C3 O2 1.4398(13)
C3 C4 1.4501(12)
C4 O3 1.4398(13)
C5 O3 1.4398(12)
C5 C6 1.4502(12)
C6 O4 1.4399(12)
C7 O4 1.4398(12)
C7 C8 1.4501(12)
C8 O5 1.4397(12)
C9 O5 1.4399(12)
C9 C10 1.4499(13)
C10 O1 1.4398(12)
O1 Bi1 2.685(10)
Bi1 Cl3 2.484(6)
Bi1 Cl1 2.532(4)
Bi1 Cl2 2.576(7)
